data_2005225
loop_
_publ_author_name
'Erragh, F.'
'Boukhari, A.'
'Holt, E. M.'

_publ_section_title
;
 Lithium Dicobalt Tripolyphosphate and Lithium Dinickel
 Tripolyphosphate
;
_journal_issue 8
_journal_name_full 'Acta Crystallographica Section C'
_journal_page_first 1867
_journal_page_last 1869
_journal_paper_doi 10.1107/S010827019501643X
_journal_volume 52
_journal_year 1996
_chemical_formula_iupac 'Li Co2 P3 O10'
_chemical_formula_moiety 'Li Co2 P3 O10'
_chemical_formula_sum 'Co2 Li O10 P3'
_chemical_formula_weight 377.7
_chemical_name_systematic 'Lithium dicobalt tripolyphosphate'
_space_group_IT_number 11
_symmetry_cell_setting monoclinic
_symmetry_space_group_name_Hall '-P 2yb'
_symmetry_space_group_name_H-M 'P 1 21/m 1'
_cell_angle_alpha 90
_cell_angle_beta 97.80(1)
_cell_angle_gamma 90
_cell_formula_units_Z 2
_cell_length_a 4.655(2)
_cell_length_b 8.565(3)
_cell_length_c 9.103(3)
_cell_measurement_reflns_used 45
_cell_measurement_temperature 298
_cell_measurement_theta_max 12.85
_cell_measurement_theta_min 10.2
_cell_volume 359.6(2)
_computing_cell_refinement XSCANS
_computing_data_collection 'XSCANS (Siemens, 1991)'
_computing_data_reduction XSCANS
_computing_molecular_graphics 'XP (Siemens, 1990)'
_computing_structure_refinement 'SHELXTL-Plus (Sheldrick, 1992)'
_computing_structure_solution 'SHELXS86 (Sheldrick, 1990)'
_diffrn_ambient_temperature 298
_diffrn_measurement_device 'Syntex P4 automated'
_diffrn_measurement_method \q/2\q
_diffrn_radiation_monochromator graphite
_diffrn_radiation_source 'X-ray tube'
_diffrn_radiation_type MoK\a
_diffrn_radiation_wavelength 0.71073
_diffrn_reflns_av_R_equivalents 0.0371
_diffrn_reflns_limit_h_max 5
_diffrn_reflns_limit_h_min -1
_diffrn_reflns_limit_k_max 10
_diffrn_reflns_limit_k_min -1
_diffrn_reflns_limit_l_max 10
_diffrn_reflns_limit_l_min -10
_diffrn_reflns_number 1054
_diffrn_reflns_theta_max 25.0
_diffrn_reflns_theta_min 1.5
_diffrn_standards_decay_% <5
_diffrn_standards_interval_count 97
_diffrn_standards_number 3
_exptl_absorpt_coefficient_mu 5.329
_exptl_absorpt_correction_T_max 0.72
_exptl_absorpt_correction_T_min 0.65
_exptl_absorpt_correction_type 'semi-empirical from \y scans (XEMP; Siemens, 1991)'
_exptl_crystal_colour blue-purple
_exptl_crystal_density_diffrn 3.49
_exptl_crystal_description chunk
_exptl_crystal_F_000 364
_exptl_crystal_size_max 0.1
_exptl_crystal_size_mid 0.1
_exptl_crystal_size_min 0.1
_refine_diff_density_max 0.67
_refine_diff_density_min -0.48
_refine_ls_extinction_method none
_refine_ls_goodness_of_fit_obs 1.13
_refine_ls_matrix_type full
_refine_ls_number_parameters 86
_refine_ls_number_reflns 680
_refine_ls_R_factor_obs 0.034
_refine_ls_shift/esd_max 0.000
_refine_ls_shift/esd_mean 0.000
_refine_ls_structure_factor_coef F
_refine_ls_weighting_details 'w = 1/[\s^2^(F) + 0.0008F^2^]'
_refine_ls_weighting_scheme calc
_refine_ls_wR_factor_obs 0.046
_reflns_number_observed 610
_reflns_number_total 680
_reflns_observed_criterion F>4.0\s(F)
_cod_data_source_file br1124.cif
_cod_data_source_block 1
_cod_depositor_comments
;
The following automatic conversions were performed:

'_atom_site_thermal_displace_type' value 'uani' changed to 'Uani'
according to /home/saulius/struct/CIF-dictionaries/cif_core.dic
dictionary named 'cif_core.dic' version 2.4.1 from 2010-06-29 (12
times).

Automatic conversion script
Id: cif_fix_values 1715 2011-07-08 13:25:40Z adriana 

The following automatic conversions were performed:

'_refine_ls_weighting_scheme' value 'w = 1/[\s^2^(F) + 0.0008F^2^]'
was changed to 'calc'. New tag '_refine_ls_weighting_details' was
created. The value of the new tag was set to 'w = 1/[\s^2^(F) +
0.0008F^2^]'.

Automatic conversion script
Id: cif_fix_values 3143 2015-03-26 13:38:13Z robertas 
;
_cod_original_cell_volume 359.4(2)
_cod_original_sg_symbol_H-M 'P 21/m'
_cod_database_code 2005225

loop_
_symmetry_equiv_pos_as_xyz
x,y,z
-x,-y,-z
-x,1/2+y,-z
x,1/2-y,z

loop_
_atom_site_aniso_label
_atom_site_aniso_U_11
_atom_site_aniso_U_22
_atom_site_aniso_U_33
_atom_site_aniso_U_12
_atom_site_aniso_U_13
_atom_site_aniso_U_23
Co1 0.0240(10) 0.0250(10) 0.0220(10) 0.0000(10) 0.0030(10) 0.0000(10)
P1 0.0210(10) 0.0250(10) 0.0200(10) 0.000 0.0020(10) 0.000
P2 0.0230(10) 0.0250(10) 0.0210(10) 0.000 0.0020(10) 0.000
P3 0.0220(10) 0.0250(10) 0.0210(10) 0.000 0.0030(10) 0.000
O11 0.026(2) 0.031(2) 0.0250(10) -0.0020(10) 0.0040(10) -0.0020(10)
O12 0.024(2) 0.026(3) 0.026(2) 0.000 0.0010(10) 0.000
O21 0.028(2) 0.037(3) 0.018(2) 0.000 0.002(2) 0.000
O22 0.021(2) 0.032(3) 0.020(2) 0.000 0.003(2) 0.000
O23 0.027(2) 0.031(2) 0.029(2) -0.0030(10) 0.0040(10) -0.0020(10)
O31 0.0240(10) 0.027(2) 0.0240(10) 0.0020(10) 0.0020(10) 0.0020(10)
O32 0.022(2) 0.024(2) 0.027(2) 0.000 0.002(2) 0.000
Li1 0.059(8) 0.047(9) 0.036(6) -0.013(8) 0.013(6) -0.007(6)

loop_
_atom_site_label
_atom_site_fract_x
_atom_site_fract_y
_atom_site_fract_z
_atom_site_U_iso_or_equiv
_atom_site_thermal_displace_type
Co1 .0379(1) .0671(1) .3346(1) .024(1) Uani
P1 .4616(3) .25 .1433(2) .022(1) Uani
P2 -0.6675(3) .25 .8227(2) .023(1) Uani
P3 -0.3970(3) .25 .5361(3) .023(1) Uani
O11 .2861(6) .1012(4) .1564(3) .028(1) Uani
O12 .7615(9) .25 .2385(4) .026(1) Uani
O21 -0.4343(9) .25 .7111(4) .028(1) Uani
O22 -0.4433(9) .25 .9743(4) .024(8) Uani
O23 -0.8404(7) .1006(4) .8140(3) .029(1) Uani
O31 -0.2267(6) .1002(4) .5151(1) .025(1) Uani
O32 -0.6999(9) .25 .4465(4) .024(1) Uani
Li1 0 0 0 .047(5) Uani

loop_
_atom_type_symbol
_atom_type_scat_dispersion_real
_atom_type_scat_dispersion_imag
_atom_type_scat_source
Li 0.4 1.1 International_Tables_Vol_IV_Table_2.2B
Co 0.4 1.1 International_Tables_Vol_IV_Table_2.2B
P 0.09 0.095 International_Tables_Vol_IV_Table_2.2B
O 0.006 0.008 International_Tables_Vol_IV_Table_2.2B

loop_
_geom_angle_atom_site_label_1
_geom_angle_atom_site_label_2
_geom_angle_atom_site_label_3
_geom_angle_site_symmetry_1
_geom_angle_site_symmetry_2
_geom_angle_site_symmetry_3
_geom_angle
_geom_angle_publ_flag
O11 Co1 O31 . . . 164.70(10) no
O11 Co1 O12 . . 1_455 86.90(10) no
O31 Co1 O12 . . 1_455 81.10(10) no
O11 Co1 O23 . . 2_456 80.70(10) no
O31 Co1 O23 . . 2_456 109.20(10) no
O12 Co1 O23 1_455 . 2_456 92.90(10) no
O11 Co1 O31 . . 2_556 111.60(10) no
O31 Co1 O31 . . 2_556 80.10(10) no
O12 Co1 O31 1_455 . 2_556 161.20(10) no
O23 Co1 O31 2_456 . 2_556 93.50(10) no
O32 Co1 O31 1_655 . 1_655 91.60(10) no
O11 Co1 O32 . . 1_655 85.90(10) no
O31 Co1 O32 . . 1_655 83.80(10) no
O12 Co1 O32 1_455 . 1_655 86.10(10) no
O23 Co1 O32 2_456 . 1_655 166.7(2) no
O11 Li1 O11 . . 2_555 180.00(10) no
O23 Li1 O23 2_456 . 1_654 180.00(10) no
O11 Li1 O23 . . 1_654 96.90(10) no
O11 Li1 O23 2_555 . 1_654 83.10(10) no
O11 Li1 O23 . . 2_456 83.10(10) no
O11 Li1 O23 2_555 . 2_456 96.90(10) no
O11 P1 O11 . . 4_555 113.1(3) no
O11 P1 O22 1_456 1_456 . 106.60(10) no
O11 P1 O22 4_456 1_456 . 106.60(10) no
O11 P1 O12 . . . 114.20(10) no
O12 P1 O11 . . 4_555 114.20(10) no
O12 P1 O22 4_456 1_456 . 100.7(2) no
O21 P2 O23 . . . 111.9(2) no
O21 P2 O23 . . 4_555 111.9(2) no
O23 P2 O23 . . 4_555 116.1(3) no
O21 P2 O22 . . . 97.4(2) no
O22 P2 O23 . . . 108.90(10) no
O22 P2 O23 . . 4_555 108.90(10) no
O21 P3 O32 . . . 108.0(2) no
O21 P3 O31 . . 4_555 104.40(10) no
O32 P3 O31 . . 4_555 112.80(10) no
O21 P3 O31 . . . 104.40(10) no
O31 P3 O32 . . . 112.80(10) no
O31 P3 O31 . . 4_555 113.6(3) no
P2 O22 P1 . . 1_456 124.8(3) no
P2 O21 P3 . . . 143.3(2) no

loop_
_geom_bond_atom_site_label_1
_geom_bond_atom_site_label_2
_geom_bond_site_symmetry_1
_geom_bond_site_symmetry_2
_geom_bond_distance
_geom_bond_publ_flag
Co1 O11 . 1_555 2.136(3) yes
Co1 O31 . 1_555 2.201(3) yes
Co1 O12 . 1_455 2.138(3) yes
Co1 O23 . 2_456 2.098(3) yes
Co1 O31 . 2_556 2.090(3) yes
Co1 O32 . 1_655 2.155(3) yes
Li1 O11 . . 2.009(3) yes
Li1 O23 . 2_456 2.122(3) yes
Li1 O23 . 1_654 2.122(3) yes
Li1 O11 . 2_555 2.009(3) yes
P1 O11 . . 1.527(4) yes
P1 O11 . 4_555 1.527(4) yes
P1 O12 . . 1.540(4) yes
P1 O22 1_456 . 1.658(4) yes
P2 O21 . . 1.584(5) yes
P2 O23 . . 1.508(4) yes
P2 O22 . . 1.613(4) yes
P2 O23 . 4_555 1.508(4) yes
P3 O31 . 4_555 1.534(3) yes
P3 O31 . . 1.534(3) yes
P3 O21 . . 1.626(4) yes
P3 O32 . . 1.530(4) yes
